data_2022182
loop_
_publ_author_name
'Ma\/lecka, Magdalena'
'Kusz, Joachim'
'Eriksson, Lars'
'Adamus-Grabicka, Angelika'
'Budzisz, El\.zbieta'

_publ_section_title
;
 The relationship between Hirshfeld potential and cytotoxic activity: a
 study along a series of flavonoid and chromanone derivatives
;
_journal_coeditor_code YF3205
_journal_issue 8
_journal_name_full 'Acta Crystallographica Section C'
_journal_page_first
;
;
_journal_paper_doi 10.1107/S205322962000813X
_journal_volume 76
_journal_year 2020
_chemical_formula_iupac 'C23 H18 O2'
_chemical_formula_moiety 'C23 H18 O2'
_chemical_formula_sum 'C23 H18 O2'
_chemical_formula_weight 326.37
_chemical_name_systematic
;
(<i>E</i>)-3-(3-Methylbenzylidene)-2-phenylchroman-4-one
;
_space_group_crystal_system triclinic
_space_group_IT_number 2
_space_group_name_Hall '-P 1'
_space_group_name_H-M_alt 'P -1'
_atom_sites_solution_hydrogens geom
_audit_creation_method SHELXL-2014/7
_cell_angle_alpha 104.378(3)
_cell_angle_beta 109.425(3)
_cell_angle_gamma 91.902(3)
_cell_formula_units_Z 2
_cell_length_a 8.9094(3)
_cell_length_b 9.6578(3)
_cell_length_c 10.9044(4)
_cell_measurement_reflns_used 3948
_cell_measurement_temperature 100(2)
_cell_measurement_theta_max 36.0590
_cell_measurement_theta_min 3.5000
_cell_volume 850.24(5)
_computing_cell_refinement
;
CrysAlis PRO (Rigaku OD, 2015)
;
_computing_data_collection
;
CrysAlis PRO (Rigaku OD, 2015)
;
_computing_data_reduction
;
CrysAlis PRO (Rigaku OD, 2015)
;
_computing_molecular_graphics
;
DIAMOND (Brandenburg & Putz, 1999)
;
_computing_publication_material
;
SHELXL2014 (Sheldrick, 2015b) and
publCIF (Westrip, 2010)
;
_computing_structure_refinement
;
SHELXL2014 (Sheldrick, 2015b)
;
_computing_structure_solution
;
SHELXS (Sheldrick, 2015a)
;
_diffrn_ambient_temperature 100(2)
_diffrn_detector_area_resol_mean 10.4498
_diffrn_measured_fraction_theta_full 0.998
_diffrn_measured_fraction_theta_max 0.998
_diffrn_measurement_device_type 'Rigaku OD SuperNova Dual source diffractometer with an Atlas detector'
_diffrn_measurement_method '\w scans'
_diffrn_radiation_type MoK\a
_diffrn_radiation_wavelength 0.71073
_diffrn_reflns_av_R_equivalents 0.0205
_diffrn_reflns_av_unetI/netI 0.0297
_diffrn_reflns_limit_h_max 11
_diffrn_reflns_limit_h_min -11
_diffrn_reflns_limit_k_max 12
_diffrn_reflns_limit_k_min -12
_diffrn_reflns_limit_l_max 10
_diffrn_reflns_limit_l_min -13
_diffrn_reflns_number 7284
_diffrn_reflns_theta_full 25.242
_diffrn_reflns_theta_max 26.499
_diffrn_reflns_theta_min 3.071
_diffrn_source 'micro-focus sealed X-ray tube'
_exptl_absorpt_coefficient_mu 0.080
_exptl_absorpt_correction_T_max 1.00000
_exptl_absorpt_correction_T_min 0.73627
_exptl_absorpt_correction_type multi-scan
_exptl_absorpt_process_details
;
(CrysAlis PRO; Rigaku OD, 2015)
;
_exptl_crystal_colour colorless
_exptl_crystal_density_diffrn 1.275
_exptl_crystal_description needle
_exptl_crystal_F_000 344
_exptl_crystal_size_max 0.28
_exptl_crystal_size_mid 0.1
_exptl_crystal_size_min 0.08
_refine_diff_density_max 0.239
_refine_diff_density_min -0.210
_refine_ls_extinction_method none
_refine_ls_goodness_of_fit_ref 1.040
_refine_ls_hydrogen_treatment constr
_refine_ls_matrix_type full
_refine_ls_number_parameters 227
_refine_ls_number_reflns 3509
_refine_ls_number_restraints 0
_refine_ls_restrained_S_all 1.040
_refine_ls_R_factor_all 0.0451
_refine_ls_R_factor_gt 0.0373
_refine_ls_shift/su_max 0.001
_refine_ls_shift/su_mean 0.000
_refine_ls_structure_factor_coef Fsqd
_refine_ls_weighting_details 'w=1/[\s^2^(Fo^2^)+(0.0439P)^2^+0.2079P] where P=(Fo^2^+2Fc^2^)/3'
_refine_ls_weighting_scheme calc
_refine_ls_wR_factor_gt 0.0910
_refine_ls_wR_factor_ref 0.0977
_reflns_number_gt 2999
_reflns_number_total 3509
_reflns_threshold_expression 'I > 2\s(I)'
_cod_data_source_file yf3205sup1.cif
_cod_data_source_block compound_III_AAG1
_cod_database_code 2022182
_shelx_space_group_comment
;
The symmetry employed for this shelxl refinement is uniquely defined
by the following loop, which should always be used as a source of
symmetry information in preference to the above space-group names.
They are only intended as comments.
;

loop_
_space_group_symop_operation_xyz
'x, y, z'
'-x, -y, -z'

loop_
_atom_site_type_symbol
_atom_site_label
_atom_site_fract_x
_atom_site_fract_y
_atom_site_fract_z
_atom_site_U_iso_or_equiv
_atom_site_adp_type
_atom_site_calc_flag
_atom_site_occupancy
_atom_site_disorder_assembly
_atom_site_disorder_group
O O1 0.57118(10) 0.44640(9) 0.37188(8) 0.0200(2) Uani d 1 . .
O O4 0.38766(10) 0.03505(9) 0.32719(8) 0.0229(2) Uani d 1 . .
C C21 0.66313(13) 0.29543(13) 0.20350(11) 0.0170(2) Uani d 1 . .
C C12 0.89045(14) 0.16807(12) 0.54388(12) 0.0192(3) Uani d 1 . .
C C2 0.66990(14) 0.33222(12) 0.35024(11) 0.0172(2) Uani d 1 . .
H H2 0.7834 0.3701 0.4101 0.021 Uiso calc 1 . .
C C3 0.61964(14) 0.20436(12) 0.39022(11) 0.0176(2) Uani d 1 . .
C C11 0.71562(14) 0.13781(13) 0.47467(11) 0.0188(3) Uani d 1 . .
H H11 0.6638 0.0611 0.4920 0.023 Uiso calc 1 . .
C C9 0.40917(14) 0.40489(13) 0.31451(11) 0.0188(3) Uani d 1 . .
C C4 0.44417(14) 0.15501(13) 0.33244(11) 0.0179(2) Uani d 1 . .
C C26 0.66779(14) 0.15547(13) 0.13257(12) 0.0204(3) Uani d 1 . .
H H26 0.6718 0.0796 0.1744 0.024 Uiso calc 1 . .
C C10 0.34138(14) 0.26263(13) 0.28726(11) 0.0188(3) Uani d 1 . .
C C13 0.99590(15) 0.20421(13) 0.48267(12) 0.0221(3) Uani d 1 . .
H H13 0.9549 0.2119 0.3926 0.026 Uiso calc 1 . .
C C17 0.95460(15) 0.15826(13) 0.67717(12) 0.0203(3) Uani d 1 . .
H H17 0.8844 0.1306 0.7185 0.024 Uiso calc 1 . .
C C16 1.11883(15) 0.18806(13) 0.75045(12) 0.0215(3) Uani d 1 . .
C C5 0.17385(15) 0.22886(14) 0.22882(12) 0.0228(3) Uani d 1 . .
H H5 0.1266 0.1325 0.2086 0.027 Uiso calc 1 . .
C C22 0.65751(14) 0.40519(13) 0.14018(12) 0.0208(3) Uani d 1 . .
H H22 0.6544 0.5013 0.1876 0.025 Uiso calc 1 . .
C C25 0.66659(15) 0.12572(14) 0.00015(12) 0.0230(3) Uani d 1 . .
H H25 0.6695 0.0297 -0.0476 0.028 Uiso calc 1 . .
C C24 0.66114(14) 0.23528(14) -0.06185(12) 0.0221(3) Uani d 1 . .
H H24 0.6607 0.2149 -0.1518 0.027 Uiso calc 1 . .
C C14 1.16003(15) 0.22879(14) 0.55301(13) 0.0249(3) Uani d 1 . .
H H14 1.2311 0.2514 0.5103 0.030 Uiso calc 1 . .
C C15 1.22082(15) 0.22054(13) 0.68555(12) 0.0234(3) Uani d 1 . .
H H15 1.3335 0.2373 0.7327 0.028 Uiso calc 1 . .
C C23 0.65634(15) 0.37523(14) 0.00852(12) 0.0232(3) Uani d 1 . .
H H23 0.6522 0.4508 -0.0336 0.028 Uiso calc 1 . .
C C8 0.31165(16) 0.51168(14) 0.28802(12) 0.0243(3) Uani d 1 . .
H H8 0.3579 0.6084 0.3085 0.029 Uiso calc 1 . .
C C6 0.07720(15) 0.33358(16) 0.20038(13) 0.0274(3) Uani d 1 . .
H H6 -0.0359 0.3095 0.1599 0.033 Uiso calc 1 . .
C C7 0.14682(16) 0.47552(15) 0.23157(13) 0.0279(3) Uani d 1 . .
H H7 0.0801 0.5482 0.2138 0.033 Uiso calc 1 . .
C C18 1.18325(16) 0.18957(15) 0.89766(12) 0.0283(3) Uani d 1 . .
H H18A 1.1300 0.1062 0.9099 0.042 Uiso calc 1 . .
H H18B 1.1624 0.2785 0.9527 0.042 Uiso calc 1 . .
H H18C 1.2991 0.1850 0.9259 0.042 Uiso calc 1 . .

loop_
_atom_site_aniso_label
_atom_site_aniso_U_11
_atom_site_aniso_U_22
_atom_site_aniso_U_33
_atom_site_aniso_U_12
_atom_site_aniso_U_13
_atom_site_aniso_U_23
O1 0.0226(4) 0.0158(4) 0.0191(4) 0.0016(3) 0.0072(3) 0.0009(3)
O4 0.0240(4) 0.0210(5) 0.0226(4) -0.0023(3) 0.0066(4) 0.0069(4)
C21 0.0138(5) 0.0185(6) 0.0176(5) 0.0001(4) 0.0045(4) 0.0046(5)
C12 0.0228(6) 0.0134(6) 0.0191(6) 0.0031(4) 0.0056(5) 0.0028(4)
C2 0.0176(5) 0.0157(6) 0.0168(5) 0.0013(4) 0.0051(4) 0.0031(4)
C3 0.0212(6) 0.0166(6) 0.0141(5) 0.0012(4) 0.0071(4) 0.0014(4)
C11 0.0230(6) 0.0162(6) 0.0167(5) 0.0001(5) 0.0083(5) 0.0022(4)
C9 0.0222(6) 0.0217(6) 0.0121(5) 0.0032(5) 0.0072(4) 0.0025(5)
C4 0.0225(6) 0.0191(6) 0.0123(5) 0.0004(5) 0.0078(4) 0.0027(4)
C26 0.0240(6) 0.0176(6) 0.0191(6) 0.0009(5) 0.0068(5) 0.0056(5)
C10 0.0214(6) 0.0221(6) 0.0138(5) 0.0032(5) 0.0079(4) 0.0043(5)
C13 0.0244(6) 0.0227(7) 0.0180(6) 0.0027(5) 0.0068(5) 0.0048(5)
C17 0.0252(6) 0.0155(6) 0.0211(6) 0.0038(5) 0.0088(5) 0.0055(5)
C16 0.0286(7) 0.0141(6) 0.0181(6) 0.0043(5) 0.0050(5) 0.0026(5)
C5 0.0224(6) 0.0290(7) 0.0182(6) 0.0013(5) 0.0086(5) 0.0067(5)
C22 0.0219(6) 0.0169(6) 0.0245(6) 0.0032(5) 0.0091(5) 0.0057(5)
C25 0.0268(6) 0.0195(6) 0.0200(6) 0.0015(5) 0.0076(5) 0.0019(5)
C24 0.0212(6) 0.0289(7) 0.0167(5) 0.0035(5) 0.0062(5) 0.0075(5)
C14 0.0251(6) 0.0256(7) 0.0241(6) 0.0016(5) 0.0105(5) 0.0044(5)
C15 0.0204(6) 0.0200(6) 0.0242(6) 0.0017(5) 0.0037(5) 0.0019(5)
C23 0.0243(6) 0.0247(7) 0.0250(6) 0.0052(5) 0.0099(5) 0.0127(5)
C8 0.0328(7) 0.0217(7) 0.0194(6) 0.0075(5) 0.0111(5) 0.0043(5)
C6 0.0206(6) 0.0400(8) 0.0231(6) 0.0072(5) 0.0085(5) 0.0098(6)
C7 0.0301(7) 0.0331(8) 0.0238(6) 0.0156(6) 0.0115(5) 0.0096(6)
C18 0.0315(7) 0.0295(7) 0.0205(6) 0.0051(5) 0.0045(5) 0.0073(5)

loop_
_atom_type_symbol
_atom_type_description
_atom_type_scat_dispersion_real
_atom_type_scat_dispersion_imag
_atom_type_scat_source
C C 0.0033 0.0016 'International Tables Vol C Tables 4.2.6.8 and 6.1.1.4'
H H 0.0000 0.0000 'International Tables Vol C Tables 4.2.6.8 and 6.1.1.4'
O O 0.0106 0.0060 'International Tables Vol C Tables 4.2.6.8 and 6.1.1.4'

loop_
_geom_angle_atom_site_label_1
_geom_angle_atom_site_label_2
_geom_angle_atom_site_label_3
_geom_angle_site_symmetry_1
_geom_angle_site_symmetry_3
_geom_angle
_geom_angle_publ_flag
C9 O1 C2 . . 115.14(9) ?
C26 C21 C22 . . 118.86(11) ?
C26 C21 C2 . . 121.58(10) ?
C22 C21 C2 . . 119.53(11) ?
C13 C12 C17 . . 118.55(11) ?
C13 C12 C11 . . 123.22(10) ?
C17 C12 C11 . . 118.22(11) ?
O1 C2 C3 . . 110.50(9) ?
O1 C2 C21 . . 109.10(9) ?
C3 C2 C21 . . 113.52(9) ?
O1 C2 H2 . . 107.8 ?
C3 C2 H2 . . 107.8 ?
C21 C2 H2 . . 107.8 ?
C11 C3 C4 . . 118.88(10) ?
C11 C3 C2 . . 126.48(11) ?
C4 C3 C2 . . 114.58(10) ?
C3 C11 C12 . . 128.46(11) ?
C3 C11 H11 . . 115.8 ?
C12 C11 H11 . . 115.8 ?
O1 C9 C8 . . 117.18(11) ?
O1 C9 C10 . . 122.27(11) ?
C8 C9 C10 . . 120.51(11) ?
O4 C4 C10 . . 121.96(11) ?
O4 C4 C3 . . 122.58(11) ?
C10 C4 C3 . . 115.40(10) ?
C21 C26 C25 . . 120.37(11) ?
C21 C26 H26 . . 119.8 ?
C25 C26 H26 . . 119.8 ?
C9 C10 C5 . . 118.78(11) ?
C9 C10 C4 . . 119.87(11) ?
C5 C10 C4 . . 121.05(11) ?
C14 C13 C12 . . 120.24(11) ?
C14 C13 H13 . . 119.9 ?
C12 C13 H13 . . 119.9 ?
C16 C17 C12 . . 121.63(11) ?
C16 C17 H17 . . 119.2 ?
C12 C17 H17 . . 119.2 ?
C17 C16 C15 . . 118.32(11) ?
C17 C16 C18 . . 120.52(11) ?
C15 C16 C18 . . 121.13(11) ?
C6 C5 C10 . . 120.87(12) ?
C6 C5 H5 . . 119.6 ?
C10 C5 H5 . . 119.6 ?
C23 C22 C21 . . 120.62(12) ?
C23 C22 H22 . . 119.7 ?
C21 C22 H22 . . 119.7 ?
C24 C25 C26 . . 120.39(12) ?
C24 C25 H25 . . 119.8 ?
C26 C25 H25 . . 119.8 ?
C25 C24 C23 . . 119.46(11) ?
C25 C24 H24 . . 120.3 ?
C23 C24 H24 . . 120.3 ?
C13 C14 C15 . . 120.26(12) ?
C13 C14 H14 . . 119.9 ?
C15 C14 H14 . . 119.9 ?
C14 C15 C16 . . 120.92(11) ?
C14 C15 H15 . . 119.5 ?
C16 C15 H15 . . 119.5 ?
C24 C23 C22 . . 120.31(11) ?
C24 C23 H23 . . 119.8 ?
C22 C23 H23 . . 119.8 ?
C7 C8 C9 . . 119.42(12) ?
C7 C8 H8 . . 120.3 ?
C9 C8 H8 . . 120.3 ?
C5 C6 C7 . . 119.48(12) ?
C5 C6 H6 . . 120.3 ?
C7 C6 H6 . . 120.3 ?
C8 C7 C6 . . 120.90(12) ?
C8 C7 H7 . . 119.5 ?
C6 C7 H7 . . 119.5 ?
C16 C18 H18A . . 109.5 ?
C16 C18 H18B . . 109.5 ?
H18A C18 H18B . . 109.5 ?
C16 C18 H18C . . 109.5 ?
H18A C18 H18C . . 109.5 ?
H18B C18 H18C . . 109.5 ?

loop_
_geom_bond_atom_site_label_1
_geom_bond_atom_site_label_2
_geom_bond_site_symmetry_2
_geom_bond_distance
_geom_bond_publ_flag
O1 C9 . 1.3682(14) ?
O1 C2 . 1.4555(14) ?
O4 C4 . 1.2281(14) ?
C21 C26 . 1.3903(17) ?
C21 C22 . 1.3953(17) ?
C21 C2 . 1.5305(15) ?
C12 C13 . 1.4004(17) ?
C12 C17 . 1.4027(16) ?
C12 C11 . 1.4695(16) ?
C2 C3 . 1.5086(16) ?
C2 H2 . 1.0000 ?
C3 C11 . 1.3413(17) ?
C3 C4 . 1.4881(15) ?
C11 H11 . 0.9500 ?
C9 C8 . 1.3938(17) ?
C9 C10 . 1.4012(17) ?
C4 C10 . 1.4762(17) ?
C26 C25 . 1.3969(16) ?
C26 H26 . 0.9500 ?
C10 C5 . 1.4043(16) ?
C13 C14 . 1.3868(17) ?
C13 H13 . 0.9500 ?
C17 C16 . 1.3937(17) ?
C17 H17 . 0.9500 ?
C16 C15 . 1.3942(18) ?
C16 C18 . 1.5105(16) ?
C5 C6 . 1.3771(19) ?
C5 H5 . 0.9500 ?
C22 C23 . 1.3887(17) ?
C22 H22 . 0.9500 ?
C25 C24 . 1.3841(18) ?
C25 H25 . 0.9500 ?
C24 C23 . 1.3885(18) ?
C24 H24 . 0.9500 ?
C14 C15 . 1.3885(18) ?
C14 H14 . 0.9500 ?
C15 H15 . 0.9500 ?
C23 H23 . 0.9500 ?
C8 C7 . 1.3839(18) ?
C8 H8 . 0.9500 ?
C6 C7 . 1.397(2) ?
C6 H6 . 0.9500 ?
C7 H7 . 0.9500 ?
C18 H18A . 0.9800 ?
C18 H18B . 0.9800 ?
C18 H18C . 0.9800 ?

loop_
_geom_hbond_atom_site_label_D
_geom_hbond_atom_site_label_H
_geom_hbond_atom_site_label_A
_geom_hbond_site_symmetry_A
_geom_hbond_distance_DH
_geom_hbond_distance_HA
_geom_hbond_distance_DA
_geom_hbond_angle_DHA
C11 H11 O4 2_656 0.95 2.54 3.3635(14) 145.4
C17 H17 O4 2_656 0.95 2.69 3.5025(15) 144.2
C24 H24 O4 2_655 0.95 2.60 3.2731(15) 128.1

loop_
_geom_torsion_atom_site_label_1
_geom_torsion_atom_site_label_2
_geom_torsion_atom_site_label_3
_geom_torsion_atom_site_label_4
_geom_torsion_site_symmetry_1
_geom_torsion_site_symmetry_2
_geom_torsion_site_symmetry_3
_geom_torsion_site_symmetry_4
_geom_torsion
_geom_torsion_publ_flag
C9 O1 C2 C3 . . . . -51.97(12) ?
C9 O1 C2 C21 . . . . 73.51(11) ?
C26 C21 C2 O1 . . . . -145.49(10) ?
C22 C21 C2 O1 . . . . 36.67(14) ?
C26 C21 C2 C3 . . . . -21.79(15) ?
C22 C21 C2 C3 . . . . 160.38(10) ?
O1 C2 C3 C11 . . . . -127.71(12) ?
C21 C2 C3 C11 . . . . 109.35(13) ?
O1 C2 C3 C4 . . . . 49.49(12) ?
C21 C2 C3 C4 . . . . -73.45(13) ?
C4 C3 C11 C12 . . . . -179.62(11) ?
C2 C3 C11 C12 . . . . -2.5(2) ?
C13 C12 C11 C3 . . . . -39.46(19) ?
C17 C12 C11 C3 . . . . 141.43(13) ?
C2 O1 C9 C8 . . . . -157.01(10) ?
C2 O1 C9 C10 . . . . 25.25(14) ?
C11 C3 C4 O4 . . . . -20.52(17) ?
C2 C3 C4 O4 . . . . 162.05(11) ?
C11 C3 C4 C10 . . . . 156.80(11) ?
C2 C3 C4 C10 . . . . -20.63(14) ?
C22 C21 C26 C25 . . . . -0.10(17) ?
C2 C21 C26 C25 . . . . -177.95(11) ?
O1 C9 C10 C5 . . . . 179.68(10) ?
C8 C9 C10 C5 . . . . 2.01(17) ?
O1 C9 C10 C4 . . . . 5.84(16) ?
C8 C9 C10 C4 . . . . -171.83(10) ?
O4 C4 C10 C9 . . . . 169.98(10) ?
C3 C4 C10 C9 . . . . -7.36(15) ?
O4 C4 C10 C5 . . . . -3.72(17) ?
C3 C4 C10 C5 . . . . 178.94(10) ?
C17 C12 C13 C14 . . . . 0.34(18) ?
C11 C12 C13 C14 . . . . -178.77(12) ?
C13 C12 C17 C16 . . . . 2.12(18) ?
C11 C12 C17 C16 . . . . -178.73(11) ?
C12 C17 C16 C15 . . . . -3.55(18) ?
C12 C17 C16 C18 . . . . 174.54(12) ?
C9 C10 C5 C6 . . . . -0.92(17) ?
C4 C10 C5 C6 . . . . 172.84(11) ?
C26 C21 C22 C23 . . . . 0.09(17) ?
C2 C21 C22 C23 . . . . 177.99(11) ?
C21 C26 C25 C24 . . . . 0.16(18) ?
C26 C25 C24 C23 . . . . -0.21(18) ?
C12 C13 C14 C15 . . . . -1.3(2) ?
C13 C14 C15 C16 . . . . -0.2(2) ?
C17 C16 C15 C14 . . . . 2.57(19) ?
C18 C16 C15 C14 . . . . -175.51(12) ?
C25 C24 C23 C22 . . . . 0.20(18) ?
C21 C22 C23 C24 . . . . -0.15(18) ?
O1 C9 C8 C7 . . . . -179.21(10) ?
C10 C9 C8 C7 . . . . -1.43(17) ?
C10 C5 C6 C7 . . . . -0.74(18) ?
C9 C8 C7 C6 . . . . -0.26(18) ?
C5 C6 C7 C8 . . . . 1.35(19) ?

_cod_database_fobs_code 2022182
